data_2001065
loop_
_publ_author_name
'Ko\<z\'i\<sek, J.'
'K\"ohler, H.'
'Freude, B.'

_publ_section_title
;
 Bis(4-methylbenzenecyanamidosulfonato)dipyridinecopper(II)
;
_journal_issue 2
_journal_name_full 'Acta Crystallographica Section C'
_journal_page_first 368
_journal_page_last 369
_journal_paper_doi 10.1107/S0108270191009484
_journal_volume 48
_journal_year 1992
_chemical_formula_sum 'C26 H24 Cu N6 O4 S2'
_chemical_formula_weight 612.2
_space_group_IT_number 2
_space_group_name_Hall '-P 1'
_space_group_name_H-M_alt 'P -1'
_symmetry_cell_setting triclinic
_symmetry_space_group_name_Hall '-P 1'
_symmetry_space_group_name_H-M 'P -1'
_cell_angle_alpha 93.55(5)
_cell_angle_beta 97.15(5)
_cell_angle_gamma 109.06(4)
_cell_formula_units_Z 1
_cell_length_a 7.150(4)
_cell_length_b 9.314(5)
_cell_length_c 10.523(7)
_cell_volume 653.3(7)
_diffrn_radiation_type Mo
_diffrn_radiation_wavelength 0.71069
_exptl_absorpt_coefficient_mu 1.04
_exptl_crystal_density_diffrn 1.556
_exptl_crystal_F_000 315
_cod_data_source_file mu0282.cif
_cod_data_source_block mu0282a
_cod_original_formula_sum 'C26 H24 Cu1 N6 O4 S2'
_cod_database_code 2001065

loop_
_space_group_symop_id
_space_group_symop_operation_xyz
1 x,y,z
2 -x,-y,-z

loop_
_atom_site_label
_atom_site_fract_x
_atom_site_fract_y
_atom_site_fract_z
Cu .0 .0 .0
N1 -.0313(3) -.1686(2) .1145(2)
N2 -.2491(3) -.1196(2) -.1080(2)
N3 .4289(3) -.2262(2) -.2445(2)
S1 .26870(10) -.14060(10) -.24560(10)
O1 .2078(3) -.1322(2) -.1220(2)
O2 .1170(3) -.2151(2) -.3514(2)
C11 .0025(4) -.1404(3) .2419(2)
C12 -.0346(4) -.2534(3) .3219(3)
C13 -.1091(4) -.4016(3) .2695(3)
C14 -.1408(5) -.4321(3) .1392(3)
C15 -.1013(4) -.3147(3) .0654(3)
C21 .3915(3) .0467(3) -.2760(2)
C22 .4908(4) .1569(3) -.1761(3)
C23 .5846(4) .3031(3) -.2011(3)
C24 .5835(4) .3426(3) -.3246(3)
C25 .4858(4) .2292(3) -.4239(3)
C26 .3894(4) .0825(3) -.4010(2)
C27 .6828(7) .5036(4) -.3491(5)
C3 -.4039(3) -.1657(2) -.1694(2)
H11 .049(4) -.039(3) .274(2)
H12 -.009(4) -.225(3) .407(3)
H13 -.140(4) -.473(3) .318(3)
H14 -.193(4) -.534(3) .100(2)
H15 -.118(4) -.331(3) -.023(3)
H22 .497(4) .135(3) -.093(3)
H23 .651(4) .377(4) -.133(3)
H25 .491(4) .256(3) -.501(3)
H26 .319(4) -.002(3) -.469(3)
H271 .729(6) .507(5) -.418(4)
H272 .603(7) .552(6) -.358(5)
H273 .817(7) .566(5) -.286(4)

loop_
_geom_bond_atom_site_label_1
_geom_bond_atom_site_label_2
_geom_bond_distance
Cu N1 2.010(2)
Cu N2 1.936(2)
Cu O1 2.616(4)
N1 C11 1.326(3)
N1 C15 1.332(3)
N2 C3 1.142(3)
N3 S1 1.594(3)
S1 O1 1.428(3)
S1 O2 1.418(2)
S1 C21 1.748(3)
C11 C12 1.367(4)
C11 H11 .92(3)
C12 H12 .90(3)
C13 H13 .85(3)
C14 H14 .95(3)
C15 H15 .92(3)
C22 H22 .91(3)
C12 C13 1.359(4)
C13 C14 1.358(5)
C14 C15 1.355(4)
C21 C22 1.367(4)
C21 C26 1.376(3)
C22 C23 1.366(4)
C23 C24 1.372(5)
C24 C25 1.377(4)
C24 C27 1.489(5)
C25 C26 1.366(4)
C23 H23 .92(3)
C25 H25 .87(3)
C26 H26 .99(3)
C27 H271 .83(5)
C27 H272 .84(6)
C27 H273 1.06(4)
